data_4129592
loop_
_publ_author_name
'Chen, Chi'
'Hecht, Maxwell B.'
'Kavara, Aydin'
'Brennessel, William W.'
'Mercado, Brandon Q.'
'Weix, Daniel J.'
'Holland, Patrick L.'

_publ_section_title
;
 Rapid, Regioconvergent, Solvent-Free Alkene Hydrosilylation with a Cobalt
 Catalyst.
;
_journal_issue 41
_journal_name_full 'Journal of the American Chemical Society'
_journal_page_first 13244
_journal_page_last 13247
_journal_paper_doi 10.1021/jacs.5b08611
_journal_volume 137
_journal_year 2015
_chemical_formula_moiety 'C50 H66 Co2 N4'
_chemical_formula_sum 'C50 H66 Co2 N4'
_chemical_formula_weight 840.92
_chemical_name_common holcc07
_space_group_crystal_system monoclinic
_space_group_IT_number 14
_space_group_name_Hall '-P 2yn'
_space_group_name_H-M_alt 'P 1 21/n 1'
_atom_sites_solution_hydrogens geom
_atom_sites_solution_primary direct
_atom_sites_solution_secondary difmap
_audit_creation_method SHELXL-2013
_cell_angle_alpha 90
_cell_angle_beta 92.952(5)
_cell_angle_gamma 90
_cell_formula_units_Z 2
_cell_length_a 13.021(4)
_cell_length_b 11.662(4)
_cell_length_c 14.060(5)
_cell_measurement_reflns_used 4032
_cell_measurement_temperature 100.0(5)
_cell_measurement_theta_max 27.08
_cell_measurement_theta_min 2.19
_cell_volume 2132.2(12)
_computing_cell_refinement 'SAINT (Bruker, 2013)'
_computing_data_collection 'APEX2 (Bruker, 2013)'
_computing_data_reduction 'SAINT (Bruker, 2013)'
_computing_molecular_graphics 'SHELXTL (Sheldrick, 2008)'
_computing_publication_material 'SHELXTL (Sheldrick, 2008)'
_computing_structure_refinement 'SHELXL-2013 (Sheldrick, 2013)'
_computing_structure_solution 'SIR97 (Altomare et al., 1999)'
_diffrn_ambient_temperature 100.0(5)
_diffrn_measured_fraction_theta_full 0.999
_diffrn_measured_fraction_theta_max 0.996
_diffrn_measurement_device_type 'Bruker SMART APEX II CCD platform'
_diffrn_measurement_method '\w scans'
_diffrn_radiation_type MoK\a
_diffrn_radiation_wavelength 0.71073
_diffrn_reflns_av_R_equivalents 0.1080
_diffrn_reflns_av_unetI/netI 0.0608
_diffrn_reflns_Laue_measured_fraction_full 0.999
_diffrn_reflns_Laue_measured_fraction_max 0.996
_diffrn_reflns_limit_h_max 16
_diffrn_reflns_limit_h_min -16
_diffrn_reflns_limit_k_max 14
_diffrn_reflns_limit_k_min -14
_diffrn_reflns_limit_l_max 17
_diffrn_reflns_limit_l_min -17
_diffrn_reflns_number 36359
_diffrn_reflns_point_group_measured_fraction_full 0.999
_diffrn_reflns_point_group_measured_fraction_max 0.996
_diffrn_reflns_theta_full 27.105
_diffrn_reflns_theta_max 27.161
_diffrn_reflns_theta_min 2.079
_diffrn_source 'fine-focus sealed tube'
_exptl_absorpt_coefficient_mu 0.817
_exptl_absorpt_correction_T_max 0.7455
_exptl_absorpt_correction_T_min 0.5233
_exptl_absorpt_correction_type multi-scan
_exptl_absorpt_process_details 'SADABS (Sheldrick, 2012)'
_exptl_crystal_colour 'dark red'
_exptl_crystal_density_diffrn 1.310
_exptl_crystal_description block
_exptl_crystal_F_000 896
_exptl_crystal_size_max 0.22
_exptl_crystal_size_mid 0.18
_exptl_crystal_size_min 0.10
_refine_diff_density_max 0.968
_refine_diff_density_min -0.882
_refine_diff_density_rms 0.092
_refine_ls_extinction_method none
_refine_ls_goodness_of_fit_ref 1.106
_refine_ls_hydrogen_treatment constr
_refine_ls_matrix_type full
_refine_ls_number_parameters 259
_refine_ls_number_reflns 4706
_refine_ls_number_restraints 0
_refine_ls_restrained_S_all 1.106
_refine_ls_R_factor_all 0.1018
_refine_ls_R_factor_gt 0.0655
_refine_ls_shift/su_max 0.001
_refine_ls_shift/su_mean 0.000
_refine_ls_structure_factor_coef Fsqd
_refine_ls_weighting_details
; 
 w=1/[\s^2^(Fo^2^)+(0.0299P)^2^+7.2392P] 
 where P=(Fo^2^+2Fc^2^)/3 
;
_refine_ls_weighting_scheme calc
_refine_ls_wR_factor_gt 0.1391
_refine_ls_wR_factor_ref 0.1558
_reflns_Friedel_coverage 0.000
_reflns_number_gt 3196
_reflns_number_total 4706
_reflns_threshold_expression 'I > 2\s(I)'
_cod_data_source_file ja5b08611_si_001.cif
_cod_data_source_block holcc07
_cod_original_sg_symbol_H-M 'P 21/n'
_cod_database_code 4129592
_shelx_space_group_comment
; 
The symmetry employed for this shelxl refinement is uniquely defined 
by the following loop, which should always be used as a source of 
symmetry information in preference to the above space-group names. 
They are only intended as comments. 
;
_shelx_estimated_absorpt_t_min 0.841
_shelx_estimated_absorpt_t_max 0.923
_shelxl_version_number 2013-2

loop_
_space_group_symop_operation_xyz
'x, y, z'
'-x+1/2, y+1/2, -z+1/2'
'-x, -y, -z'
'x-1/2, -y-1/2, z-1/2'

loop_
_atom_site_label
_atom_site_type_symbol
_atom_site_fract_x
_atom_site_fract_y
_atom_site_fract_z
_atom_site_U_iso_or_equiv
_atom_site_adp_type
_atom_site_occupancy
_atom_site_site_symmetry_order
_atom_site_calc_flag
_atom_site_refinement_flags_posn
_atom_site_refinement_flags_adp
Co1 Co 0.64126(4) 0.06913(6) 0.44765(4) 0.02960(18) Uani 1 1 d . .
N11 N 0.5184(2) 0.0488(3) 0.3613(2) 0.0287(9) Uani 1 1 d . .
N21 N 0.7182(2) 0.1514(4) 0.3456(2) 0.0293(8) Uani 1 1 d . .
C11 C 0.4138(3) 0.0442(5) 0.2082(3) 0.0442(14) Uani 1 1 d . .
H11A H 0.3535 0.0592 0.2453 0.066 Uiso 1 1 calc R U
H11B H 0.4147 -0.0368 0.1898 0.066 Uiso 1 1 calc R U
H11C H 0.4105 0.0922 0.1509 0.066 Uiso 1 1 calc R U
C21 C 0.5112(3) 0.0724(5) 0.2684(3) 0.0336(11) Uani 1 1 d . .
C31 C 0.5894(3) 0.1249(5) 0.2195(3) 0.0344(11) Uani 1 1 d . .
H31A H 0.5763 0.1338 0.1528 0.041 Uiso 1 1 calc R U
C41 C 0.6840(3) 0.1656(4) 0.2559(3) 0.0325(11) Uani 1 1 d . .
C51 C 0.7486(3) 0.2304(4) 0.1874(3) 0.0333(11) Uani 1 1 d . .
H51A H 0.7638 0.3072 0.2128 0.050 Uiso 1 1 calc R U
H51B H 0.7107 0.2372 0.1256 0.050 Uiso 1 1 calc R U
H51C H 0.8130 0.1890 0.1795 0.050 Uiso 1 1 calc R U
C12 C 0.4251(3) 0.0074(4) 0.3996(3) 0.0285(10) Uani 1 1 d . .
C22 C 0.3576(3) 0.0885(5) 0.4380(3) 0.0345(12) Uani 1 1 d . .
C32 C 0.2613(3) 0.0487(5) 0.4673(3) 0.0415(14) Uani 1 1 d . .
H32A H 0.2167 0.0999 0.4976 0.050 Uiso 1 1 calc R U
C42 C 0.2315(3) -0.0641(6) 0.4521(3) 0.0443(14) Uani 1 1 d . .
H42A H 0.1632 -0.0867 0.4636 0.053 Uiso 1 1 calc R U
C52 C 0.3010(3) -0.1453(5) 0.4199(3) 0.0376(12) Uani 1 1 d . .
H52A H 0.2815 -0.2235 0.4139 0.045 Uiso 1 1 calc R U
C62 C 0.4009(3) -0.1096(5) 0.3963(3) 0.0337(11) Uani 1 1 d . .
C72 C 0.3796(3) 0.2133(5) 0.4394(3) 0.0393(12) Uani 1 1 d . .
H72A H 0.4550 0.2249 0.4409 0.047 Uiso 1 1 calc R U
H72B H 0.3540 0.2467 0.4984 0.047 Uiso 1 1 calc R U
C82 C 0.3302(4) 0.2776(6) 0.3530(3) 0.0529(15) Uani 1 1 d . .
H82A H 0.3427 0.3600 0.3604 0.079 Uiso 1 1 calc R U
H82B H 0.2559 0.2632 0.3489 0.079 Uiso 1 1 calc R U
H82C H 0.3604 0.2504 0.2947 0.079 Uiso 1 1 calc R U
C92 C 0.4744(3) -0.1944(5) 0.3542(3) 0.0366(12) Uani 1 1 d . .
H92A H 0.4763 -0.1789 0.2851 0.044 Uiso 1 1 calc R U
H92B H 0.5443 -0.1795 0.3828 0.044 Uiso 1 1 calc R U
C102 C 0.4508(4) -0.3192(5) 0.3672(4) 0.0467(13) Uani 1 1 d . .
H10A H 0.5060 -0.3656 0.3422 0.070 Uiso 1 1 calc R U
H10B H 0.3856 -0.3378 0.3327 0.070 Uiso 1 1 calc R U
H10C H 0.4452 -0.3356 0.4351 0.070 Uiso 1 1 calc R U
C13 C 0.8173(3) 0.1991(5) 0.3714(3) 0.0321(11) Uani 1 1 d . .
C23 C 0.9048(3) 0.1304(5) 0.3623(3) 0.0343(11) Uani 1 1 d . .
C33 C 1.0000(3) 0.1740(5) 0.3943(3) 0.0386(12) Uani 1 1 d . .
H33A H 1.0599 0.1285 0.3892 0.046 Uiso 1 1 calc R U
C43 C 1.0083(3) 0.2818(6) 0.4329(3) 0.0470(15) Uani 1 1 d . .
H43A H 1.0738 0.3104 0.4542 0.056 Uiso 1 1 calc R U
C53 C 0.9216(3) 0.3490(5) 0.4411(3) 0.0404(12) Uani 1 1 d . .
H53A H 0.9283 0.4237 0.4677 0.048 Uiso 1 1 calc R U
C63 C 0.8244(3) 0.3085(5) 0.4106(3) 0.0344(11) Uani 1 1 d . .
C73 C 0.8922(3) 0.0127(4) 0.3189(3) 0.0345(11) Uani 1 1 d . .
H73A H 0.8729 0.0223 0.2503 0.041 Uiso 1 1 calc R U
H73B H 0.8337 -0.0253 0.3484 0.041 Uiso 1 1 calc R U
C83 C 0.9835(4) -0.0673(5) 0.3276(4) 0.0547(14) Uani 1 1 d . .
H83A H 0.9652 -0.1409 0.2977 0.082 Uiso 1 1 calc R U
H83B H 1.0031 -0.0795 0.3951 0.082 Uiso 1 1 calc R U
H83C H 1.0414 -0.0333 0.2958 0.082 Uiso 1 1 calc R U
C93 C 0.7284(3) 0.3811(5) 0.4147(3) 0.0375(11) Uani 1 1 d . .
H93A H 0.7100 0.4092 0.3496 0.045 Uiso 1 1 calc R U
H93B H 0.6716 0.3310 0.4339 0.045 Uiso 1 1 calc R U
C103 C 0.7342(4) 0.4827(5) 0.4807(3) 0.0451(13) Uani 1 1 d . .
H10D H 0.6669 0.5205 0.4802 0.068 Uiso 1 1 calc R U
H10E H 0.7857 0.5370 0.4594 0.068 Uiso 1 1 calc R U
H10F H 0.7537 0.4569 0.5454 0.068 Uiso 1 1 calc R U

loop_
_atom_site_aniso_label
_atom_site_aniso_U_11
_atom_site_aniso_U_22
_atom_site_aniso_U_33
_atom_site_aniso_U_23
_atom_site_aniso_U_13
_atom_site_aniso_U_12
Co1 0.0127(2) 0.0605(4) 0.0159(3) 0.0009(3) 0.00476(17) -0.0008(3)
N11 0.0125(14) 0.057(3) 0.0172(15) -0.0017(16) 0.0066(12) -0.0042(15)
N21 0.0140(14) 0.057(3) 0.0174(16) -0.0008(16) 0.0068(12) -0.0030(16)
C11 0.0182(19) 0.097(5) 0.018(2) 0.000(2) 0.0024(15) 0.000(2)
C21 0.0177(18) 0.065(3) 0.0189(18) -0.003(2) 0.0061(14) -0.002(2)
C31 0.0220(19) 0.068(3) 0.0135(18) -0.001(2) 0.0049(15) 0.000(2)
C41 0.0210(19) 0.061(3) 0.0160(18) 0.001(2) 0.0102(15) 0.000(2)
C51 0.0208(19) 0.060(3) 0.0200(19) 0.002(2) 0.0077(15) -0.007(2)
C12 0.0120(16) 0.059(3) 0.0143(17) 0.0016(19) 0.0035(13) 0.0001(18)
C22 0.0191(18) 0.070(4) 0.0146(18) 0.001(2) 0.0013(14) 0.002(2)
C32 0.0201(19) 0.087(4) 0.018(2) 0.010(2) 0.0074(15) 0.010(2)
C42 0.0155(19) 0.095(5) 0.023(2) 0.013(3) 0.0051(15) 0.000(3)
C52 0.021(2) 0.078(4) 0.0143(18) 0.005(2) 0.0014(15) -0.008(2)
C62 0.0189(19) 0.070(4) 0.0121(17) -0.001(2) 0.0024(14) -0.002(2)
C72 0.026(2) 0.072(4) 0.021(2) -0.005(2) 0.0088(16) 0.008(2)
C82 0.049(3) 0.081(4) 0.029(2) 0.003(3) 0.011(2) 0.011(3)
C92 0.026(2) 0.068(4) 0.0169(19) -0.005(2) 0.0082(16) -0.004(2)
C102 0.039(3) 0.066(4) 0.036(3) -0.006(3) 0.013(2) -0.007(3)
C13 0.0178(18) 0.064(3) 0.0149(18) 0.004(2) 0.0081(14) -0.0040(19)
C23 0.0185(19) 0.066(3) 0.0186(19) 0.006(2) 0.0084(15) -0.004(2)
C33 0.0194(19) 0.077(4) 0.020(2) 0.007(2) 0.0068(15) 0.000(2)
C43 0.017(2) 0.100(5) 0.024(2) 0.002(3) 0.0028(16) -0.008(2)
C53 0.027(2) 0.076(4) 0.019(2) -0.001(2) 0.0071(16) -0.008(2)
C63 0.0205(19) 0.068(4) 0.0144(18) 0.004(2) 0.0032(15) -0.001(2)
C73 0.0208(19) 0.054(3) 0.029(2) 0.001(2) 0.0089(16) 0.003(2)
C83 0.030(2) 0.069(4) 0.065(4) 0.006(3) 0.005(2) 0.002(3)
C93 0.029(2) 0.059(3) 0.024(2) -0.002(2) 0.0036(17) 0.004(2)
C103 0.038(3) 0.061(4) 0.037(3) 0.000(3) 0.007(2) -0.001(2)

loop_
_atom_type_symbol
_atom_type_description
_atom_type_scat_dispersion_real
_atom_type_scat_dispersion_imag
_atom_type_scat_source
C C 0.0033 0.0016 'International Tables Vol C Tables 4.2.6.8 and 6.1.1.4'
H H 0.0000 0.0000 'International Tables Vol C Tables 4.2.6.8 and 6.1.1.4'
N N 0.0061 0.0033 'International Tables Vol C Tables 4.2.6.8 and 6.1.1.4'
Co Co 0.3494 0.9721 'International Tables Vol C Tables 4.2.6.8 and 6.1.1.4'

loop_
_geom_angle_atom_site_label_1
_geom_angle_atom_site_label_2
_geom_angle_atom_site_label_3
_geom_angle
_geom_angle_site_symmetry_1
_geom_angle_site_symmetry_3
N11 Co1 N21 92.05(13) . .
N11 Co1 C42 170.9(2) . 3_656
N21 Co1 C42 94.93(16) . 3_656
N11 Co1 C52 144.54(15) . 3_656
N21 Co1 C52 104.61(16) . 3_656
C42 Co1 C52 38.17(19) 3_656 3_656
N11 Co1 C32 133.73(19) . 3_656
N21 Co1 C32 112.94(15) . 3_656
C42 Co1 C32 37.5(2) 3_656 3_656
C52 Co1 C32 67.7(2) 3_656 3_656
N11 Co1 C62 112.33(13) . 3_656
N21 Co1 C62 135.70(17) . 3_656
C42 Co1 C62 66.09(15) 3_656 3_656
C52 Co1 C62 36.55(14) 3_656 3_656
C32 Co1 C62 76.76(16) 3_656 3_656
N11 Co1 C22 106.97(15) . 3_656
N21 Co1 C22 146.48(14) . 3_656
C42 Co1 C22 64.10(18) 3_656 3_656
C52 Co1 C22 75.65(18) 3_656 3_656
C32 Co1 C22 35.15(15) 3_656 3_656
C62 Co1 C22 61.82(17) 3_656 3_656
N11 Co1 C12 100.35(13) . 3_656
N21 Co1 C12 166.46(14) . 3_656
C42 Co1 C12 73.35(15) 3_656 3_656
C52 Co1 C12 61.99(16) 3_656 3_656
C32 Co1 C12 61.66(14) 3_656 3_656
C62 Co1 C12 33.25(16) 3_656 3_656
C22 Co1 C12 33.14(14) 3_656 3_656
C21 N11 C12 114.7(3) . .
C21 N11 Co1 126.3(3) . .
C12 N11 Co1 119.0(2) . .
C41 N21 C13 116.5(3) . .
C41 N21 Co1 125.2(3) . .
C13 N21 Co1 118.3(2) . .
C21 C11 H11A 109.5 . .
C21 C11 H11B 109.5 . .
H11A C11 H11B 109.5 . .
C21 C11 H11C 109.5 . .
H11A C11 H11C 109.5 . .
H11B C11 H11C 109.5 . .
N11 C21 C31 123.8(4) . .
N11 C21 C11 120.9(4) . .
C31 C21 C11 115.3(4) . .
C41 C31 C21 128.4(4) . .
C41 C31 H31A 115.8 . .
C21 C31 H31A 115.8 . .
N21 C41 C31 123.6(4) . .
N21 C41 C51 119.8(4) . .
C31 C41 C51 116.5(4) . .
C41 C51 H51A 109.5 . .
C41 C51 H51B 109.5 . .
H51A C51 H51B 109.5 . .
C41 C51 H51C 109.5 . .
H51A C51 H51C 109.5 . .
H51B C51 H51C 109.5 . .
C62 C12 C22 121.4(4) . .
C62 C12 N11 120.5(4) . .
C22 C12 N11 118.1(4) . .
C12 C22 C32 117.8(5) . .
C12 C22 C72 122.5(4) . .
C32 C22 C72 119.4(4) . .
C12 C22 Co1 76.4(3) . 3_656
C32 C22 Co1 62.5(3) . 3_656
C72 C22 Co1 137.4(3) . 3_656
C42 C32 C22 120.7(5) . .
C42 C32 Co1 68.7(3) . 3_656
C22 C32 Co1 82.4(3) . 3_656
C42 C32 H32A 119.6 . .
C22 C32 H32A 119.6 . .
Co1 C32 H32A 120.1 3_656 .
C32 C42 C52 120.8(4) . .
C32 C42 Co1 73.8(3) . 3_656
C52 C42 Co1 72.6(2) . 3_656
C32 C42 H42A 119.6 . .
C52 C42 H42A 119.6 . .
Co1 C42 H42A 125.8 3_656 .
C42 C52 C62 119.5(5) . .
C42 C52 Co1 69.3(3) . 3_656
C62 C52 Co1 78.4(3) . 3_656
C42 C52 H52A 120.3 . .
C62 C52 H52A 120.3 . .
Co1 C52 H52A 123.4 3_656 .
C12 C62 C52 119.0(4) . .
C12 C62 C92 120.1(4) . .
C52 C62 C92 120.2(5) . .
C12 C62 Co1 80.6(2) . 3_656
C52 C62 Co1 65.1(2) . 3_656
C92 C62 Co1 132.9(3) . 3_656
C22 C72 C82 113.3(4) . .
C22 C72 H72A 108.9 . .
C82 C72 H72A 108.9 . .
C22 C72 H72B 108.9 . .
C82 C72 H72B 108.9 . .
H72A C72 H72B 107.7 . .
C72 C82 H82A 109.5 . .
C72 C82 H82B 109.5 . .
H82A C82 H82B 109.5 . .
C72 C82 H82C 109.5 . .
H82A C82 H82C 109.5 . .
H82B C82 H82C 109.5 . .
C102 C92 C62 116.5(4) . .
C102 C92 H92A 108.2 . .
C62 C92 H92A 108.2 . .
C102 C92 H92B 108.2 . .
C62 C92 H92B 108.2 . .
H92A C92 H92B 107.3 . .
C92 C102 H10A 109.5 . .
C92 C102 H10B 109.5 . .
H10A C102 H10B 109.5 . .
C92 C102 H10C 109.5 . .
H10A C102 H10C 109.5 . .
H10B C102 H10C 109.5 . .
C63 C13 C23 121.4(4) . .
C63 C13 N21 119.8(4) . .
C23 C13 N21 118.6(4) . .
C33 C23 C13 118.4(5) . .
C33 C23 C73 122.7(4) . .
C13 C23 C73 119.0(4) . .
C43 C33 C23 120.9(4) . .
C43 C33 H33A 119.6 . .
C23 C33 H33A 119.6 . .
C33 C43 C53 120.3(4) . .
C33 C43 H43A 119.9 . .
C53 C43 H43A 119.9 . .
C43 C53 C63 120.8(5) . .
C43 C53 H53A 119.6 . .
C63 C53 H53A 119.6 . .
C13 C63 C53 118.2(4) . .
C13 C63 C93 119.3(4) . .
C53 C63 C93 122.4(5) . .
C23 C73 C83 117.4(4) . .
C23 C73 H73A 108.0 . .
C83 C73 H73A 108.0 . .
C23 C73 H73B 108.0 . .
C83 C73 H73B 108.0 . .
H73A C73 H73B 107.2 . .
C73 C83 H83A 109.5 . .
C73 C83 H83B 109.5 . .
H83A C83 H83B 109.5 . .
C73 C83 H83C 109.5 . .
H83A C83 H83C 109.5 . .
H83B C83 H83C 109.5 . .
C103 C93 C63 116.7(4) . .
C103 C93 H93A 108.1 . .
C63 C93 H93A 108.1 . .
C103 C93 H93B 108.1 . .
C63 C93 H93B 108.1 . .
H93A C93 H93B 107.3 . .
C93 C103 H10D 109.5 . .
C93 C103 H10E 109.5 . .
H10D C103 H10E 109.5 . .
C93 C103 H10F 109.5 . .
H10D C103 H10F 109.5 . .
H10E C103 H10F 109.5 . .

loop_
_geom_bond_atom_site_label_1
_geom_bond_atom_site_label_2
_geom_bond_distance
_geom_bond_site_symmetry_2
Co1 N11 1.973(3) .
Co1 N21 2.033(3) .
Co1 C42 2.120(4) 3_656
Co1 C52 2.163(4) 3_656
Co1 C32 2.185(5) 3_656
Co1 C62 2.337(4) 3_656
Co1 C22 2.442(5) 3_656
Co1 C12 2.520(4) 3_656
N11 C21 1.333(5) .
N11 C12 1.437(5) .
N21 C41 1.326(5) .
N21 C13 1.434(5) .
C11 C21 1.523(5) .
C11 H11A 0.9800 .
C11 H11B 0.9800 .
C11 H11C 0.9800 .
C21 C31 1.398(6) .
C31 C41 1.393(6) .
C31 H31A 0.9500 .
C41 C51 1.512(6) .
C51 H51A 0.9800 .
C51 H51B 0.9800 .
C51 H51C 0.9800 .
C12 C62 1.401(7) .
C12 C22 1.417(6) .
C22 C32 1.418(6) .
C22 C72 1.483(7) .
C22 Co1 2.442(5) 3_656
C32 C42 1.384(8) .
C32 Co1 2.185(5) 3_656
C32 H32A 0.9500 .
C42 C52 1.401(7) .
C42 Co1 2.120(4) 3_656
C42 H42A 0.9500 .
C52 C62 1.421(6) .
C52 Co1 2.163(4) 3_656
C52 H52A 0.9500 .
C62 C92 1.518(6) .
C62 Co1 2.337(4) 3_656
C72 C82 1.540(7) .
C72 H72A 0.9900 .
C72 H72B 0.9900 .
C82 H82A 0.9800 .
C82 H82B 0.9800 .
C82 H82C 0.9800 .
C92 C102 1.501(7) .
C92 H92A 0.9900 .
C92 H92B 0.9900 .
C102 H10A 0.9800 .
C102 H10B 0.9800 .
C102 H10C 0.9800 .
C13 C63 1.391(7) .
C13 C23 1.404(6) .
C23 C33 1.392(6) .
C23 C73 1.508(7) .
C33 C43 1.372(8) .
C33 H33A 0.9500 .
C43 C53 1.384(7) .
C43 H43A 0.9500 .
C53 C63 1.397(6) .
C53 H53A 0.9500 .
C63 C93 1.513(6) .
C73 C83 1.512(7) .
C73 H73A 0.9900 .
C73 H73B 0.9900 .
C83 H83A 0.9800 .
C83 H83B 0.9800 .
C83 H83C 0.9800 .
C93 C103 1.504(7) .
C93 H93A 0.9900 .
C93 H93B 0.9900 .
C103 H10D 0.9800 .
C103 H10E 0.9800 .
C103 H10F 0.9800 .

loop_
_geom_torsion_atom_site_label_1
_geom_torsion_atom_site_label_2
_geom_torsion_atom_site_label_3
_geom_torsion_atom_site_label_4
_geom_torsion
_geom_torsion_site_symmetry_1
_geom_torsion_site_symmetry_4
C12 N11 C21 C31 172.9(5) . .
Co1 N11 C21 C31 -5.4(7) . .
C12 N11 C21 C11 -6.3(7) . .
Co1 N11 C21 C11 175.4(4) . .
N11 C21 C31 C41 -2.9(9) . .
C11 C21 C31 C41 176.4(5) . .
C13 N21 C41 C31 -179.8(5) . .
Co1 N21 C41 C31 -0.2(7) . .
C13 N21 C41 C51 -0.6(7) . .
Co1 N21 C41 C51 179.0(3) . .
C21 C31 C41 N21 5.9(9) . .
C21 C31 C41 C51 -173.4(5) . .
C21 N11 C12 C62 86.6(5) . .
Co1 N11 C12 C62 -95.0(4) . .
C21 N11 C12 C22 -91.7(5) . .
Co1 N11 C12 C22 86.7(4) . .
C62 C12 C22 C32 -4.3(6) . .
N11 C12 C22 C32 174.1(3) . .
C62 C12 C22 C72 -177.9(4) . .
N11 C12 C22 C72 0.4(6) . .
C62 C12 C22 Co1 44.1(3) . 3_656
N11 C12 C22 Co1 -137.6(3) . 3_656
C12 C22 C32 C42 -4.7(6) . .
C72 C22 C32 C42 169.2(4) . .
Co1 C22 C32 C42 -59.6(4) 3_656 .
C12 C22 C32 Co1 55.0(3) . 3_656
C72 C22 C32 Co1 -131.2(4) . 3_656
C22 C32 C42 C52 9.0(6) . .
Co1 C32 C42 C52 -57.6(4) 3_656 .
C22 C32 C42 Co1 66.6(4) . 3_656
C32 C42 C52 C62 -4.4(6) . .
Co1 C42 C52 C62 -62.6(3) 3_656 .
C32 C42 C52 Co1 58.2(4) . 3_656
C22 C12 C62 C52 8.8(6) . .
N11 C12 C62 C52 -169.5(3) . .
C22 C12 C62 C92 179.7(3) . .
N11 C12 C62 C92 1.4(6) . .
C22 C12 C62 Co1 -45.7(3) . 3_656
N11 C12 C62 Co1 136.0(3) . 3_656
C42 C52 C62 C12 -4.4(6) . .
Co1 C52 C62 C12 -62.3(3) 3_656 .
C42 C52 C62 C92 -175.3(4) . .
Co1 C52 C62 C92 126.8(4) 3_656 .
C42 C52 C62 Co1 57.9(3) . 3_656
C12 C22 C72 C82 94.0(5) . .
C32 C22 C72 C82 -79.5(5) . .
Co1 C22 C72 C82 -159.7(3) 3_656 .
C12 C62 C92 C102 170.9(4) . .
C52 C62 C92 C102 -18.4(6) . .
Co1 C62 C92 C102 64.5(6) 3_656 .
C41 N21 C13 C63 93.9(5) . .
Co1 N21 C13 C63 -85.7(5) . .
C41 N21 C13 C23 -90.4(5) . .
Co1 N21 C13 C23 90.0(4) . .
C63 C13 C23 C33 0.5(6) . .
N21 C13 C23 C33 -175.1(4) . .
C63 C13 C23 C73 -179.8(4) . .
N21 C13 C23 C73 4.6(6) . .
C13 C23 C33 C43 -0.6(6) . .
C73 C23 C33 C43 179.7(4) . .
C23 C33 C43 C53 0.3(7) . .
C33 C43 C53 C63 0.2(7) . .
C23 C13 C63 C53 0.0(6) . .
N21 C13 C63 C53 175.5(4) . .
C23 C13 C63 C93 177.3(4) . .
N21 C13 C63 C93 -7.2(6) . .
C43 C53 C63 C13 -0.3(6) . .
C43 C53 C63 C93 -177.5(4) . .
C33 C23 C73 C83 11.4(6) . .
C13 C23 C73 C83 -168.3(4) . .
C13 C63 C93 C103 163.6(4) . .
C53 C63 C93 C103 -19.3(6) . .
